data_7000637
loop_
_publ_author_name
'Rotthaus, Olaf'
'Jarjayes, Olivier'
'Philouze, Christian'
'Del Valle, Carlos P\'erez'
'Thomas, Fabrice'

_publ_section_title
;
 One-electron oxidized nickel(II) complexes of bis and
 tetra(salicylidene) phenylenediamine Schiff bases: from monoradical to
 interacting Ni(III) ions
;
_journal_issue 10
_journal_name_full 'Dalton Transactions'
_journal_page_first 1792
_journal_page_last 1800
_journal_paper_doi 10.1039/b811702k
_journal_year 2009
_chemical_formula_moiety 'C38 H50 N2 O4 Ni '
_chemical_formula_sum 'C38 H50 N2 Ni O4'
_chemical_formula_weight 657.52
_space_group_IT_number 15
_symmetry_cell_setting monoclinic
_symmetry_Int_Tables_number 15
_symmetry_space_group_name_Hall '-C 2yc'
_symmetry_space_group_name_H-M 'C 1 2/c 1'
_audit_creation_date 2008-06-16
_audit_creation_method 'by teXsan v1.8'
_audit_update_record
;
?
;
_cell_angle_alpha 90
_cell_angle_beta 117.44(1)
_cell_angle_gamma 90
_cell_formula_units_Z 8
_cell_length_a 29.792(4)
_cell_length_b 19.255(2)
_cell_length_c 13.8064(6)
_cell_measurement_reflns_used 0
_cell_measurement_temperature 150.0
_cell_measurement_theta_max 0.0
_cell_measurement_theta_min 0.0
_cell_volume 7028.9(14)
_computing_cell_refinement 'Enraf-Nonius Kappa CCD '
_computing_data_collection 'Enraf-Nonius Kappa CCD'
_computing_data_reduction 'teXsan (MSC, 1992-1997)'
_computing_publication_material 'teXsan (MSC, 1992-1997)'
_computing_structure_refinement 'teXsan (MSC, 1992-1997)'
_computing_structure_solution 'SIR 92'
_diffrn_ambient_temperature 150.0
_diffrn_measurement_device_type CCD
_diffrn_measurement_method 'phi and omega scans'
_diffrn_orient_matrix_UB_11 0.00000
_diffrn_orient_matrix_UB_12 0.00000
_diffrn_orient_matrix_UB_13 0.00000
_diffrn_orient_matrix_UB_21 0.00000
_diffrn_orient_matrix_UB_22 0.00000
_diffrn_orient_matrix_UB_23 0.00000
_diffrn_orient_matrix_UB_31 0.00000
_diffrn_orient_matrix_UB_32 0.00000
_diffrn_orient_matrix_UB_33 0.00000
_diffrn_radiation_detector CCD
_diffrn_radiation_monochromator graphite
_diffrn_radiation_source 'X-ray tube'
_diffrn_radiation_type 'Mo K\a'
_diffrn_radiation_wavelength 0.7107
_diffrn_reflns_av_R_equivalents 0.105
_diffrn_reflns_av_sigmaI/netI 0.080
_diffrn_reflns_limit_h_max 35
_diffrn_reflns_limit_h_min -26
_diffrn_reflns_limit_k_max 24
_diffrn_reflns_limit_k_min -24
_diffrn_reflns_limit_l_max 17
_diffrn_reflns_limit_l_min -11
_diffrn_reflns_number 16775
_diffrn_reflns_reduction_process 'Lp corrections applied'
_diffrn_reflns_theta_max 27.51
_diffrn_reflns_theta_min 1.31
_diffrn_standards_decay_% 0.00
_diffrn_standards_interval_count 0
_diffrn_standards_number 0
_exptl_absorpt_coefficient_mu 0.593
_exptl_absorpt_correction_type none
_exptl_crystal_colour red
_exptl_crystal_density_diffrn 1.243
_exptl_crystal_density_meas ?
_exptl_crystal_description plate
_exptl_crystal_F_000 2816.00
_exptl_crystal_size_max 0.39
_exptl_crystal_size_mid 0.35
_exptl_crystal_size_min 0.23
_refine_diff_density_max 1.20
_refine_diff_density_min -0.46
_refine_ls_extinction_method none
_refine_ls_goodness_of_fit_all 1.310
_refine_ls_goodness_of_fit_ref 1.310
_refine_ls_hydrogen_treatment noref
_refine_ls_matrix_type full
_refine_ls_number_constraints 0
_refine_ls_number_parameters 404
_refine_ls_number_reflns 3429
_refine_ls_number_restraints 3
_refine_ls_R_factor_all 0.0613
_refine_ls_R_factor_gt 0.0613
_refine_ls_shift/su_max 0.0206
_refine_ls_shift/su_mean 0.2820
_refine_ls_structure_factor_coef F
_refine_ls_weighting_details 'w = 1/[\s^2^(Fo) + 0.00160|Fo|^2^]'
_refine_ls_weighting_scheme sigma
_refine_ls_wR_factor_all 0.0751
_refine_ls_wR_factor_ref 0.0751
_reflns_number_gt 3429
_reflns_number_total 6350
_reflns_threshold_expression I>2.00\s(I)
_cod_data_source_file b811702k.txt
_cod_data_source_block Mono_C_
_cod_original_cell_volume 7029(1)
_cod_original_sg_symbol_H-M C2/c
_cod_original_formula_sum 'C38 H50 N2 O4 Ni '
_cod_database_code 7000637

loop_
_symmetry_equiv_pos_as_xyz
' +x, +y, +z'
'1/2+x,1/2+y, +z'
' -x, +y,1/2-z'
1/2-x,1/2+y,1/2-z
' -x, -y, -z'
'1/2-x,1/2-y, -z'
' +x, -y,1/2+z'
1/2+x,1/2-y,1/2+z

loop_
_atom_site_label
_atom_site_fract_x
_atom_site_fract_y
_atom_site_fract_z
_atom_site_U_iso_or_equiv
_atom_site_occupancy
_atom_site_refinement_flags
_atom_site_adp_type
_atom_site_calc_flag
_atom_site_calc_attached_atom
Ni 0.04106(2) 0.08124(2) 0.41036(3) 0.0176(1) 1.000 . Uani d ?
O(1) 0.10873(9) 0.0855(1) 0.4460(2) 0.0226(6) 1.000 . Uani d ?
O(2) 0.04500(9) 0.1768(1) 0.4234(2) 0.0225(6) 1.000 . Uani d ?
O(3) -0.0952(1) -0.1938(1) 0.2619(2) 0.0306(7) 1.000 . Uani d ?
O(4) -0.1613(1) -0.1010(1) 0.2366(2) 0.0287(7) 1.000 . Uani d ?
N(1) 0.0382(1) -0.0154(1) 0.4032(2) 0.0163(6) 1.000 . Uani d ?
N(2) -0.0273(1) 0.0771(2) 0.3707(2) 0.0177(6) 1.000 . Uani d ?
C(1) 0.1419(1) 0.0357(2) 0.4782(3) 0.0184(8) 1.000 . Uani d ?
C(2) 0.1944(1) 0.0504(2) 0.5116(3) 0.0220(8) 1.000 . Uani d ?
C(3) 0.2282(1) -0.0027(2) 0.5570(3) 0.029(1) 1.000 . Uani d ?
C(4) 0.2162(1) -0.0723(2) 0.5695(3) 0.0326(9) 1.000 D Uani d ?
C(5) 0.1660(1) -0.0865(2) 0.5283(3) 0.0248(9) 1.000 . Uani d ?
C(6) 0.1284(1) -0.0346(2) 0.4825(3) 0.0195(8) 1.000 . Uani d ?
C(7) 0.0772(1) -0.0559(2) 0.4400(3) 0.0183(8) 1.000 . Uani d ?
C(8) -0.0117(1) -0.0411(2) 0.3608(2) 0.0149(8) 1.000 . Uani d ?
C(9) -0.0260(1) -0.1103(2) 0.3361(3) 0.0207(8) 1.000 . Uani d ?
C(10) -0.0767(1) -0.1283(2) 0.2934(3) 0.0216(8) 1.000 . Uani d ?
C(11) -0.1133(1) -0.0769(2) 0.2782(3) 0.0202(8) 1.000 . Uani d ?
C(12) -0.0989(1) -0.0087(2) 0.3013(3) 0.0190(8) 1.000 . Uani d ?
C(13) -0.0477(1) 0.0092(2) 0.3428(2) 0.0164(8) 1.000 . Uani d ?
C(14) -0.0553(1) 0.1293(2) 0.3719(3) 0.0197(9) 1.000 . Uani d ?
C(15) -0.0387(1) 0.1990(2) 0.3984(3) 0.0207(8) 1.000 . Uani d ?
C(16) -0.0738(1) 0.2473(2) 0.4005(3) 0.0224(9) 1.000 . Uani d ?
C(17) -0.0620(1) 0.3161(2) 0.4222(3) 0.0269(9) 1.000 . Uani d ?
C(18) -0.0135(1) 0.3360(2) 0.4387(3) 0.0254(9) 1.000 . Uani d ?
C(19) 0.0223(1) 0.2929(2) 0.4350(3) 0.0233(9) 1.000 . Uani d ?
C(20) 0.0104(1) 0.2196(2) 0.4181(3) 0.0190(8) 1.000 . Uani d ?
C(21) 0.2119(1) 0.1233(2) 0.5011(3) 0.0316(9) 1.000 . Uani d ?
C(22) 0.2674(2) 0.1248(3) 0.5257(3) 0.048(1) 1.000 . Uani d ?
C(23) 0.1811(2) 0.1507(2) 0.3833(3) 0.034(1) 1.000 . Uani d ?
C(24) 0.2051(2) 0.1713(2) 0.5809(3) 0.047(1) 1.000 . Uani d ?
C(25) 0.2613(2) -0.1164(4) 0.6467(5) 0.043(2) 0.600 D Uiso d ?
C(25') 0.2524(3) -0.1344(3) 0.6049(7) 0.013(2) 0.400 D Uiso d ?
C(26) 0.2446(2) -0.1812(3) 0.6769(5) 0.097(2) 1.000 . Uani d ?
C(27) 0.2997(3) -0.1205(4) 0.6129(6) 0.084(2) 0.800 . Uiso d ?
C(28') 0.2445(5) -0.1917(7) 0.523(1) 0.091(4) 0.500 . Uiso d ?
C(28) 0.2909(4) -0.0839(4) 0.7546(7) 0.105(3) 0.700 . Uani d ?
C(29) -0.0610(2) -0.2455(2) 0.2674(3) 0.039(1) 1.000 . Uani d ?
C(30) -0.1994(1) -0.0507(2) 0.2173(3) 0.031(1) 1.000 . Uani d ?
C(31) -0.0980(2) 0.3707(2) 0.4285(4) 0.041(1) 1.000 . Uani d ?
C(32) -0.0754(2) 0.4018(2) 0.5430(4) 0.057(1) 1.000 . Uani d ?
C(33) -0.1054(2) 0.4291(2) 0.3463(4) 0.053(1) 1.000 . Uani d ?
C(34) -0.1491(2) 0.3393(3) 0.4018(5) 0.067(2) 1.000 . Uani d ?
C(35) 0.0736(1) 0.3203(2) 0.4508(3) 0.0315(9) 1.000 . Uani d ?
C(36) 0.0847(1) 0.2949(2) 0.3591(3) 0.034(1) 1.000 . Uani d ?
C(37) 0.1146(2) 0.2947(3) 0.5605(3) 0.057(1) 1.000 . Uani d ?
C(38) 0.0752(2) 0.3993(2) 0.4499(4) 0.061(1) 1.000 . Uani d ?
H(1) 0.2630 0.0080 0.5824 0.035 1.000 . Uiso c ?
H(2) 0.1558 -0.1330 0.5303 0.030 1.000 . Uiso c ?
H(3) 0.0710 -0.1045 0.4380 0.021 1.000 . Uiso c ?
H(4) -0.0013 -0.1449 0.3483 0.025 1.000 . Uiso c ?
H(5) -0.1235 0.0262 0.2892 0.023 1.000 . Uiso c ?
H(6) -0.0896 0.1197 0.3534 0.024 1.000 . Uiso c ?
H(7) -0.1065 0.2316 0.3865 0.027 1.000 . Uiso c ?
H(8) -0.0048 0.3837 0.4536 0.030 1.000 . Uiso c ?
H(9) 0.2719 0.0963 0.4747 0.057 1.000 . Uiso c ?
H(10) 0.2878 0.1079 0.5974 0.057 1.000 . Uiso c ?
H(11) 0.2769 0.1711 0.5201 0.057 1.000 . Uiso c ?
H(12) 0.1866 0.1216 0.3342 0.041 1.000 . Uiso c ?
H(13) 0.1916 0.1967 0.3787 0.041 1.000 . Uiso c ?
H(14) 0.1461 0.1509 0.3644 0.041 1.000 . Uiso c ?
H(15) 0.2247 0.1547 0.6532 0.057 1.000 . Uiso c ?
H(16) 0.2158 0.2168 0.5748 0.057 1.000 . Uiso c ?
H(17) 0.1704 0.1723 0.5644 0.057 1.000 . Uiso c ?
H(18) 0.2264 -0.2086 0.6134 0.116 1.000 . Uiso c ?
H(19) 0.2732 -0.2063 0.7276 0.116 1.000 . Uiso c ?
H(20) 0.2233 -0.1705 0.7091 0.116 1.000 . Uiso c ?
H(21) 0.2867 -0.1431 0.5442 0.101 0.800 . Uiso d ?
H(22) 0.3276 -0.1460 0.6653 0.101 0.800 . Uiso d ?
H(23) 0.3105 -0.0749 0.6068 0.101 0.800 . Uiso d ?
H(24) 0.3194 -0.1121 0.7974 0.125 0.700 . Uiso d ?
H(24') 0.2381 -0.2342 0.5496 0.110 0.500 . Uiso d ?
H(25) 0.3021 -0.0393 0.7455 0.125 0.700 . Uiso d ?
H(25') 0.2165 -0.1804 0.4554 0.110 0.500 . Uiso d ?
H(26) 0.2704 -0.0794 0.7903 0.125 0.700 . Uiso d ?
H(26') 0.2740 -0.1963 0.5140 0.110 0.500 . Uiso d ?
H(27) -0.0784 -0.2884 0.2437 0.047 1.000 . Uiso c ?
H(28) -0.0352 -0.2499 0.3405 0.047 1.000 . Uiso c ?
H(29) -0.0463 -0.2332 0.2217 0.047 1.000 . Uiso c ?
H(30) -0.2314 -0.0730 0.1885 0.037 1.000 . Uiso c ?
H(31) -0.1926 -0.0284 0.2840 0.037 1.000 . Uiso c ?
H(32) -0.1996 -0.0173 0.1666 0.037 1.000 . Uiso c ?
H(33) -0.0706 0.3661 0.5944 0.069 1.000 . Uiso c ?
H(34) -0.0437 0.4227 0.5597 0.069 1.000 . Uiso c ?
H(35) -0.0977 0.4359 0.5461 0.069 1.000 . Uiso c ?
H(36) -0.1186 0.4101 0.2750 0.063 1.000 . Uiso c ?
H(37) -0.0738 0.4507 0.3649 0.063 1.000 . Uiso c ?
H(38) -0.1284 0.4626 0.3485 0.063 1.000 . Uiso c ?
H(39) -0.1447 0.3029 0.4518 0.081 1.000 . Uiso c ?
H(40) -0.1705 0.3740 0.4072 0.081 1.000 . Uiso c ?
H(41) -0.1640 0.3212 0.3296 0.081 1.000 . Uiso c ?
H(42) 0.0607 0.3143 0.2917 0.040 1.000 . Uiso c ?
H(43) 0.0825 0.2457 0.3550 0.040 1.000 . Uiso c ?
H(44) 0.1178 0.3090 0.3737 0.040 1.000 . Uiso c ?
H(45) 0.1142 0.2454 0.5622 0.069 1.000 . Uiso c ?
H(46) 0.1467 0.3102 0.5703 0.069 1.000 . Uiso c ?
H(47) 0.1085 0.3126 0.6175 0.069 1.000 . Uiso c ?
H(48) 0.0499 0.4160 0.3817 0.073 1.000 . Uiso c ?
H(49) 0.1075 0.4142 0.4604 0.073 1.000 . Uiso c ?
H(50) 0.0690 0.4170 0.5069 0.073 1.000 . Uiso c ?

loop_
_atom_site_aniso_label
_atom_site_aniso_U_11
_atom_site_aniso_U_22
_atom_site_aniso_U_33
_atom_site_aniso_U_12
_atom_site_aniso_U_13
_atom_site_aniso_U_23
Ni 0.0173(2) 0.0188(2) 0.0157(2) -0.0028(2) 0.0067(2) -0.0010(2)
O(1) 0.019(1) 0.020(1) 0.027(1) -0.005(1) 0.009(1) -0.003(1)
O(2) 0.020(1) 0.021(1) 0.025(1) -0.004(1) 0.008(1) -0.001(1)
O(3) 0.029(1) 0.023(1) 0.041(1) -0.010(1) 0.018(1) -0.009(1)
O(4) 0.022(1) 0.034(2) 0.028(1) -0.010(1) 0.010(1) -0.006(1)
N(1) 0.019(1) 0.022(1) 0.009(1) -0.002(1) 0.007(1) 0.001(1)
N(2) 0.016(1) 0.023(1) 0.013(1) -0.006(1) 0.006(1) -0.003(1)
C(1) 0.023(2) 0.025(2) 0.010(2) 0.000(1) 0.010(1) 0.002(1)
C(2) 0.018(2) 0.037(2) 0.009(2) -0.005(1) 0.004(1) 0.002(2)
C(3) 0.017(2) 0.049(2) 0.017(2) 0.002(2) 0.005(2) 0.011(2)
C(4) 0.023(2) 0.047(2) 0.027(2) 0.008(2) 0.011(2) 0.018(2)
C(5) 0.024(2) 0.031(2) 0.023(2) 0.005(2) 0.014(1) 0.010(2)
C(6) 0.022(2) 0.027(2) 0.015(2) -0.001(1) 0.013(1) 0.002(2)
C(7) 0.022(1) 0.023(2) 0.013(2) -0.002(1) 0.011(1) 0.001(1)
C(8) 0.018(1) 0.020(2) 0.009(2) 0.000(1) 0.008(1) 0.000(1)
C(9) 0.024(2) 0.020(2) 0.018(2) -0.001(2) 0.009(2) 0.001(2)
C(10) 0.027(2) 0.023(2) 0.016(2) -0.007(1) 0.011(2) -0.002(1)
C(11) 0.021(2) 0.029(2) 0.012(2) -0.006(1) 0.008(1) -0.004(2)
C(12) 0.017(2) 0.027(2) 0.013(2) -0.003(2) 0.007(1) -0.005(2)
C(13) 0.017(2) 0.021(2) 0.009(2) -0.002(1) 0.004(1) -0.005(1)
C(14) 0.014(2) 0.028(2) 0.014(2) -0.002(1) 0.004(1) -0.001(2)
C(15) 0.019(2) 0.029(2) 0.018(2) -0.002(1) 0.012(1) -0.003(2)
C(16) 0.024(2) 0.024(2) 0.027(2) 0.000(2) 0.019(2) 0.000(2)
C(17) 0.035(2) 0.025(2) 0.028(2) -0.003(2) 0.020(2) -0.006(2)
C(18) 0.035(2) 0.016(2) 0.027(2) -0.004(2) 0.016(2) -0.001(2)
C(19) 0.027(2) 0.022(2) 0.017(2) -0.006(1) 0.008(2) 0.000(2)
C(20) 0.021(2) 0.021(2) 0.015(2) 0.000(1) 0.007(1) 0.002(2)
C(21) 0.019(2) 0.044(2) 0.031(2) -0.017(2) 0.012(2) 0.007(2)
C(22) 0.021(2) 0.064(3) 0.054(3) -0.006(2) 0.013(2) 0.030(2)
C(23) 0.031(2) 0.031(2) 0.037(2) -0.005(2) 0.013(2) 0.009(2)
C(24) 0.069(3) 0.040(3) 0.049(2) -0.025(2) 0.040(2) -0.019(2)
C(26) 0.084(4) 0.069(4) 0.165(5) 0.045(3) 0.080(3) 0.073(3)
C(28) 0.067(6) 0.074(6) 0.095(6) 0.001(5) -0.030(5) 0.049(5)
C(29) 0.043(2) 0.025(2) 0.056(2) -0.004(2) 0.029(2) -0.016(2)
C(30) 0.021(2) 0.041(2) 0.026(2) -0.007(2) 0.006(2) -0.004(2)
C(31) 0.046(2) 0.023(2) 0.063(2) 0.008(2) 0.034(2) -0.004(2)
C(32) 0.096(4) 0.026(3) 0.069(2) 0.004(2) 0.055(2) -0.010(2)
C(33) 0.055(3) 0.036(3) 0.061(3) 0.018(2) 0.022(2) 0.008(2)
C(34) 0.044(2) 0.047(3) 0.125(4) 0.005(2) 0.051(3) -0.014(3)
C(35) 0.031(2) 0.031(2) 0.033(2) -0.015(2) 0.015(2) -0.008(2)
C(36) 0.026(2) 0.041(3) 0.036(2) -0.011(2) 0.016(2) -0.004(2)
C(37) 0.031(3) 0.093(4) 0.034(2) -0.028(3) 0.002(2) 0.002(2)
C(38) 0.071(3) 0.031(2) 0.101(4) -0.021(2) 0.056(3) -0.016(2)

loop_
_atom_type_symbol
_atom_type_oxidation_number
_atom_type_number_in_cell
_atom_type_scat_dispersion_real
_atom_type_scat_dispersion_imag
_atom_type_scat_source
H 0 400 0.000 0.000
;International Tables for Crystallography
(1992, Vol. C, Table 6.1.1.2)
;
C 0 304 0.002 0.002
;International Tables for Crystallography
(1992, Vol. C, Tables 4.2.6.8 and 6.1.1.1)
;
N 0 16 0.004 0.003
;International Tables for Crystallography
(1992, Vol. C, Tables 4.2.6.8 and 6.1.1.1)
;
O 0 32 0.008 0.006
;International Tables for Crystallography
(1992, Vol. C, Tables 4.2.6.8 and 6.1.1.1)
;
Ni 0 8 0.285 1.113
;International Tables for Crystallography
(1992, Vol. C, Tables 4.2.6.8 and 6.1.1.1)
;

loop_
_geom_angle_atom_site_label_1
_geom_angle_atom_site_label_2
_geom_angle_atom_site_label_3
_geom_angle
_geom_angle_site_symmetry_1
_geom_angle_site_symmetry_2
_geom_angle_site_symmetry_3
_geom_angle_publ_flag
O1 NI O2 85.3(1) . . . yes
O1 NI N1 94.3(1) . . . yes
O1 NI N2 178.5(1) . . . yes
O2 NI N1 177.7(1) . . . yes
O2 NI N2 94.8(1) . . . yes
N1 NI N2 85.7(2) . . . yes
NI O1 C1 128.6(3) . . . yes
NI O2 C20 127.9(3) . . . yes
C10 O3 C29 117.5(4) . . . yes
C11 O4 C30 116.3(3) . . . yes
NI N1 C7 124.8(3) . . . yes
NI N1 C8 112.7(3) . . . yes
C7 N1 C8 122.3(4) . . . yes
NI N2 C13 113.4(3) . . . yes
NI N2 C14 125.7(3) . . . yes
C13 N2 C14 120.9(4) . . . yes
O1 C1 C2 120.5(4) . . . yes
O1 C1 C6 122.2(4) . . . yes
C2 C1 C6 117.3(4) . . . yes
C1 C2 C3 117.6(4) . . . yes
C1 C2 C21 121.2(4) . . . yes
C3 C2 C21 121.2(4) . . . yes
C2 C3 C4 125.9(4) . . . yes
C2 C3 H1 117.0 . . . no
C4 C3 H1 117.0 . . . no
C3 C4 C5 115.5(4) . . . yes
C3 C4 C25 114.8(5) . . . yes
C3 C4 C25' 126.6(5) . . . yes
C5 C4 C25 128.5(5) . . . yes
C5 C4 C25' 117.0(5) . . . yes
C4 C5 C6 122.4(4) . . . yes
C4 C5 H2 118.8 . . . no
C6 C5 H2 118.8 . . . no
C1 C6 C5 120.8(4) . . . yes
C1 C6 C7 121.9(4) . . . yes
C5 C6 C7 117.3(4) . . . yes
N1 C7 C6 126.0(4) . . . yes
N1 C7 H3 116.9 . . . no
C6 C7 H3 117.1 . . . no
N1 C8 C9 125.6(4) . . . yes
N1 C8 C13 114.2(4) . . . yes
C9 C8 C13 120.2(4) . . . yes
C8 C9 C10 119.6(4) . . . yes
C8 C9 H4 120.2 . . . no
C10 C9 H4 120.2 . . . no
O3 C10 C9 124.6(4) . . . yes
O3 C10 C11 115.3(4) . . . yes
C9 C10 C11 120.2(4) . . . yes
O4 C11 C10 114.6(4) . . . yes
O4 C11 C12 125.6(4) . . . yes
C10 C11 C12 119.8(4) . . . yes
C11 C12 C13 119.6(4) . . . yes
C11 C12 H5 120.2 . . . no
C13 C12 H5 120.2 . . . no
N2 C13 C8 113.4(4) . . . yes
N2 C13 C12 126.0(4) . . . yes
C8 C13 C12 120.6(4) . . . yes
N2 C14 C15 125.4(4) . . . yes
N2 C14 H6 117.3 . . . no
C15 C14 H6 117.3 . . . no
C14 C15 C16 117.0(4) . . . yes
C14 C15 C20 121.5(4) . . . yes
C16 C15 C20 121.5(4) . . . yes
C15 C16 C17 121.6(4) . . . yes
C15 C16 H7 119.2 . . . no
C17 C16 H7 119.2 . . . no
C16 C17 C18 116.1(4) . . . yes
C16 C17 C31 124.1(4) . . . yes
C18 C17 C31 119.8(4) . . . yes
C17 C18 C19 125.9(4) . . . yes
C17 C18 H8 117.1 . . . no
C19 C18 H8 117.1 . . . no
C18 C19 C20 117.4(4) . . . yes
C18 C19 C35 121.8(4) . . . yes
C20 C19 C35 120.7(4) . . . yes
O2 C20 C15 124.0(4) . . . yes
O2 C20 C19 118.8(4) . . . yes
C15 C20 C19 117.3(4) . . . yes
C2 C21 C22 112.2(4) . . . yes
C2 C21 C23 110.5(3) . . . yes
C2 C21 C24 108.8(4) . . . yes
C22 C21 C23 106.6(4) . . . yes
C22 C21 C24 108.7(4) . . . yes
C23 C21 C24 109.9(4) . . . yes
C21 C22 H9 109.5 . . . no
C21 C22 H10 109.5 . . . no
C21 C22 H11 109.5 . . . no
H9 C22 H10 109.5 . . . no
H9 C22 H11 109.5 . . . no
H10 C22 H11 109.5 . . . no
C21 C23 H12 109.5 . . . no
C21 C23 H13 109.5 . . . no
C21 C23 H14 109.5 . . . no
H12 C23 H13 109.5 . . . no
H12 C23 H14 109.5 . . . no
H13 C23 H14 109.5 . . . no
C21 C24 H15 109.5 . . . no
C21 C24 H16 109.5 . . . no
C21 C24 H17 109.5 . . . no
H15 C24 H16 109.5 . . . no
H15 C24 H17 109.5 . . . no
H16 C24 H17 109.5 . . . no
C4 C25 C25' 78.5(3) . . . yes
C4 C25 C26 111.4(6) . . . yes
C4 C25 C27 112.5(7) . . . yes
C4 C25 C28 113.2(7) . . . yes
C25' C25 C26 75(1) . . . yes
C25' C25 C27 74(1) . . . yes
C25' C25 C28 168.3(7) . . . yes
C26 C25 C27 118.2(7) . . . yes
C26 C25 C28 101.4(7) . . . yes
C27 C25 C28 99.0(8) . . . yes
C4 C25' C25 78.2(3) . . . yes
C4 C25' C26 113.3(7) . . . yes
C4 C25' C27 114.5(7) . . . yes
C4 C25' C28' 119.1(8) . . . yes
C4 C25' H18 114.4 . . . no
C4 C25' H21 116.1 . . . no
C25 C25' C26 81(2) . . . yes
C25 C25' C27 81(1) . . . yes
C25 C25' C28' 162.6(8) . . . yes
C25 C25' H18 115.5 . . . no
C25 C25' H21 116.5 . . . no
C26 C25' C27 123.2(6) . . . yes
C26 C25' C28' 92.2(8) . . . yes
C26 C25' H18 34.9 . . . no
C26 C25' H21 129.9 . . . no
C27 C25' C28' 90.2(9) . . . yes
C27 C25' H18 130.7 . . . no
C27 C25' H21 36.1 . . . no
C28' C25' H18 60.4 . . . no
C28' C25' H21 56.8 . . . no
H18 C25' H21 112.2 . . . no
C25 C26 C25' 24.5(5) . . . yes
C25 C26 H18 109.5 . . . no
C25 C26 H19 109.5 . . . no
C25 C26 H20 109.5 . . . no
C25' C26 H18 85.2 . . . no
C25' C26 H19 116.8 . . . no
C25' C26 H20 122.9 . . . no
H18 C26 H19 109.5 . . . no
H18 C26 H20 109.5 . . . no
H19 C26 H20 109.5 . . . no
C25 C27 C25' 25.4(5) . . . yes
C25 C27 H21 109.5 . . . no
C25 C27 H22 109.5 . . . no
C25 C27 H23 109.5 . . . no
C25' C27 H21 84.3 . . . no
C25' C27 H22 117.5 . . . no
C25' C27 H23 122.8 . . . no
H21 C27 H22 109.5 . . . no
H21 C27 H23 109.5 . . . no
H22 C27 H23 109.5 . . . no
C25' C28' H24' 109.5 . . . no
C25' C28' H25' 109.5 . . . no
C25' C28' H26' 109.5 . . . no
H18 C28' H21 122.5 . . . no
H18 C28' H25' 110.9 . . . no
H21 C28' H25' 109.1 . . . no
H24' C28' H25' 109.5 . . . no
H24' C28' H26' 109.5 . . . no
H25' C28' H26' 109.5 . . . no
C25 C28 H24 109.5 . . . no
C25 C28 H25 109.5 . . . no
C25 C28 H26 109.5 . . . no
H24 C28 H25 109.5 . . . no
H24 C28 H26 109.5 . . . no
H25 C28 H26 109.5 . . . no
O3 C29 H27 109.5 . . . no
O3 C29 H28 109.5 . . . no
O3 C29 H29 109.5 . . . no
H27 C29 H28 109.5 . . . no
H27 C29 H29 109.5 . . . no
H28 C29 H29 109.5 . . . no
O4 C30 H30 109.5 . . . no
O4 C30 H31 109.5 . . . no
O4 C30 H32 109.5 . . . no
H30 C30 H31 109.5 . . . no
H30 C30 H32 109.5 . . . no
H31 C30 H32 109.5 . . . no
C17 C31 C32 109.9(4) . . . yes
C17 C31 C33 109.0(4) . . . yes
C17 C31 C34 111.2(4) . . . yes
C32 C31 C33 108.8(4) . . . yes
C32 C31 C34 108.9(5) . . . yes
C33 C31 C34 109.0(4) . . . yes
C31 C32 H33 109.5 . . . no
C31 C32 H34 109.5 . . . no
C31 C32 H35 109.5 . . . no
H33 C32 H34 109.5 . . . no
H33 C32 H35 109.5 . . . no
H34 C32 H35 109.5 . . . no
C31 C33 H36 109.5 . . . no
C31 C33 H37 109.5 . . . no
C31 C33 H38 109.5 . . . no
H36 C33 H37 109.5 . . . no
H36 C33 H38 109.5 . . . no
H37 C33 H38 109.5 . . . no
C31 C34 H39 109.5 . . . no
C31 C34 H40 109.5 . . . no
C31 C34 H41 109.5 . . . no
H39 C34 H40 109.5 . . . no
H39 C34 H41 109.5 . . . no
H40 C34 H41 109.5 . . . no
C19 C35 C36 110.8(3) . . . yes
C19 C35 C37 108.7(4) . . . yes
C19 C35 C38 112.0(4) . . . yes
C36 C35 C37 109.8(4) . . . yes
C36 C35 C38 107.0(4) . . . yes
C37 C35 C38 108.5(4) . . . yes
C35 C36 H42 109.5 . . . no
C35 C36 H43 109.5 . . . no
C35 C36 H44 109.5 . . . no
H42 C36 H43 109.5 . . . no
H42 C36 H44 109.5 . . . no
H43 C36 H44 109.5 . . . no
C35 C37 H45 109.5 . . . no
C35 C37 H46 109.5 . . . no
C35 C37 H47 109.5 . . . no
H45 C37 H46 109.5 . . . no
H45 C37 H47 109.5 . . . no
H46 C37 H47 109.5 . . . no
C35 C38 H48 109.5 . . . no
C35 C38 H49 109.5 . . . no
C35 C38 H50 109.5 . . . no
H48 C38 H49 109.5 . . . no
H48 C38 H50 109.5 . . . no
H49 C38 H50 109.5 . . . no

loop_
_geom_bond_atom_site_label_1
_geom_bond_atom_site_label_2
_geom_bond_distance
_geom_bond_site_symmetry_1
_geom_bond_site_symmetry_2
_geom_bond_publ_flag
NI O1 1.844(3) . . yes
NI O2 1.848(3) . . yes
NI N1 1.862(3) . . yes
NI N2 1.850(3) . . yes
O1 C1 1.299(5) . . yes
O2 C20 1.296(5) . . yes
O3 C10 1.365(5) . . yes
O3 C29 1.402(6) . . yes
O4 C11 1.352(5) . . yes
O4 C30 1.420(6) . . yes
N1 C7 1.294(5) . . yes
N1 C8 1.414(5) . . yes
N2 C13 1.418(5) . . yes
N2 C14 1.313(5) . . yes
C1 C2 1.440(6) . . yes
C1 C6 1.421(6) . . yes
C2 C3 1.368(6) . . yes
C2 C21 1.528(6) . . yes
C3 C4 1.418(6) . . yes
C3 H1 0.95 . . no
C4 C5 1.361(6) . . yes
C4 C25 1.530(2) . . yes
C4 C25' 1.531(1) . . yes
C5 C6 1.413(6) . . yes
C5 H2 0.95 . . no
C6 C7 1.419(6) . . yes
C7 H3 0.95 . . no
C8 C9 1.391(6) . . yes
C8 C13 1.381(6) . . yes
C9 C10 1.387(6) . . yes
C9 H4 0.95 . . no
C10 C11 1.415(6) . . yes
C11 C12 1.374(6) . . yes
C12 C13 1.404(6) . . yes
C12 H5 0.95 . . no
C14 C15 1.419(6) . . yes
C14 H6 0.95 . . no
C15 C16 1.409(6) . . yes
C15 C20 1.414(6) . . yes
C16 C17 1.368(6) . . yes
C16 H7 0.95 . . no
C17 C18 1.408(6) . . yes
C17 C31 1.534(7) . . yes
C18 C19 1.370(6) . . yes
C18 H8 0.95 . . no
C19 C20 1.447(6) . . yes
C19 C35 1.535(6) . . yes
C21 C22 1.526(7) . . yes
C21 C23 1.546(6) . . yes
C21 C24 1.523(7) . . yes
C22 H9 0.95 . . no
C22 H10 0.95 . . no
C22 H11 0.95 . . no
C23 H12 0.95 . . no
C23 H13 0.95 . . no
C23 H14 0.95 . . no
C24 H15 0.95 . . no
C24 H16 0.95 . . no
C24 H17 0.95 . . no
C25 C25' 0.62(1) . . yes
C25 C26 1.47(1) . . yes
C25 C27 1.42(1) . . yes
C25 C28 1.48(1) . . yes
C25' C26 1.44(1) . . yes
C25' C27 1.39(1) . . yes
C25' C28' 1.52(2) . . yes
C25' H18 1.66 . . no
C25' H21 1.60 . . no
C26 H18 0.95 . . no
C26 H19 0.95 . . no
C26 H20 0.95 . . no
C27 H21 0.95 . . no
C27 H22 0.95 . . no
C27 H23 0.95 . . no
C28' H18 1.60 . . no
C28' H21 1.49 . . no
C28' H24' 0.95 . . no
C28' H25' 0.95 . . no
C28' H26' 0.95 . . no
C28 H24 0.95 . . no
C28 H25 0.95 . . no
C28 H26 0.95 . . no
C29 H27 0.95 . . no
C29 H28 0.95 . . no
C29 H29 0.95 . . no
C30 H30 0.95 . . no
C30 H31 0.95 . . no
C30 H32 0.95 . . no
C31 C32 1.526(7) . . yes
C31 C33 1.539(7) . . yes
C31 C34 1.515(7) . . yes
C32 H33 0.95 . . no
C32 H34 0.95 . . no
C32 H35 0.95 . . no
C33 H36 0.95 . . no
C33 H37 0.95 . . no
C33 H38 0.95 . . no
C34 H39 0.95 . . no
C34 H40 0.95 . . no
C34 H41 0.95 . . no
C35 C36 1.528(7) . . yes
C35 C37 1.525(6) . . yes
C35 C38 1.523(7) . . yes
C36 H42 0.95 . . no
C36 H43 0.95 . . no
C36 H44 0.95 . . no
C37 H45 0.95 . . no
C37 H46 0.95 . . no
C37 H47 0.95 . . no
C38 H48 0.95 . . no
C38 H49 0.95 . . no
C38 H50 0.95 . . no

loop_
_geom_contact_atom_site_label_1
_geom_contact_atom_site_label_2
_geom_contact_distance
_geom_contact_site_symmetry_1
_geom_contact_site_symmetry_2
_geom_contact_publ_flag
O3 C37 3.381(7) . 3_556 no
O4 C24 3.594(6) . 3_556 no
N1 C13 3.388(5) . 3_556 no
N1 C8 3.391(4) . 2 no
N1 N2 3.493(5) . 3_556 no
N1 C13 3.567(5) . 2 no
N2 C8 3.406(5) . 3_556 no
N2 C7 3.577(5) . 3_556 no
C1 C12 3.565(5) . 2 no
C3 C30 3.597(6) . 2 no
C6 C11 3.511(5) . 2 no
C6 C12 3.577(6) . 3_556 no
C7 C14 3.276(6) . 3_556 no
C7 C10 3.504(6) . 2 no
C7 C9 3.549(5) . 2 no
C7 C12 3.549(5) . 3_556 no
C8 C8 3.438(8) . 2 no
C9 C9 3.384(9) . 2 no
C16 C36 3.567(6) . 2 no
C28' C28' 2.40(3) . 7_546 no
C29 C37 3.548(8) . 3_556 no

loop_
_geom_torsion_atom_site_label_1
_geom_torsion_atom_site_label_2
_geom_torsion_atom_site_label_3
_geom_torsion_atom_site_label_4
_geom_torsion_site_symmetry_1
_geom_torsion_site_symmetry_2
_geom_torsion_site_symmetry_3
_geom_torsion_site_symmetry_4
_geom_torsion
_geom_torsion_publ_flag
? ? ? ? ? ? ? ? ? ?
